data_7044647
loop_
_publ_author_name
'Liu, Bin'
'Guo, Chun-Lan'
'Liu, Wen-Xia'
'Guo, Ming-E.'
'Yan, Feng'
'Xue, Lu-Sha'
'Wang, Huijuan'
'Liu, Chang-Lin'
'Jin, Shan'

_publ_section_title
;
 Syntheses, structural characterisation and electronic structures of
 ferrocenyl-osmafuran heterobinuclear organometallic complexes
;
_journal_name_full 'Dalton Transactions'
_journal_paper_doi 10.1039/C7DT03145A
_journal_year 2017
_chemical_formula_sum 'C71 H59 Cl4 Fe N2 O Os P3 S2'
_chemical_formula_weight 1501.08
_chemical_name_systematic
; 
 ? 
;
_space_group_IT_number 2
_symmetry_cell_setting triclinic
_symmetry_space_group_name_Hall '-P 1'
_symmetry_space_group_name_H-M 'P -1'
_atom_sites_solution_hydrogens geom
_atom_sites_solution_primary direct
_atom_sites_solution_secondary difmap
_audit_creation_method SHELXL-97
_audit_update_record
;
2014-04-02 deposited with the CCDC.
2017-10-17 downloaded from the CCDC.
;
_cell_angle_alpha 95.356(2)
_cell_angle_beta 97.768(2)
_cell_angle_gamma 111.383(2)
_cell_formula_units_Z 2
_cell_length_a 11.3898(19)
_cell_length_b 13.782(2)
_cell_length_c 22.283(4)
_cell_measurement_reflns_used 9923
_cell_measurement_temperature 100(2)
_cell_measurement_theta_max 31.80
_cell_measurement_theta_min 2.31
_cell_volume 3188.4(9)
_computing_cell_refinement 'Bruker SAINT'
_computing_data_collection 'Bruker APEX2'
_computing_data_reduction 'Bruker SAINT'
_computing_molecular_graphics 'Bruker SHELXTL'
_computing_publication_material 'Bruker SHELXTL'
_computing_structure_refinement 'SHELXL-97 (Sheldrick, 1997)'
_computing_structure_solution 'SHELXS-97 (Sheldrick, 1990)'
_diffrn_ambient_temperature 100(2)
_diffrn_measured_fraction_theta_full 0.983
_diffrn_measured_fraction_theta_max 0.983
_diffrn_measurement_device_type 'Bruker APEX-II CCD'
_diffrn_measurement_method '\f and \w scans'
_diffrn_radiation_monochromator graphite
_diffrn_radiation_source 'fine-focus sealed tube'
_diffrn_radiation_type MoK\a
_diffrn_radiation_wavelength 0.71073
_diffrn_reflns_av_R_equivalents 0.0359
_diffrn_reflns_av_sigmaI/netI 0.0500
_diffrn_reflns_limit_h_max 13
_diffrn_reflns_limit_h_min -12
_diffrn_reflns_limit_k_max 16
_diffrn_reflns_limit_k_min -16
_diffrn_reflns_limit_l_max 26
_diffrn_reflns_limit_l_min -26
_diffrn_reflns_number 21708
_diffrn_reflns_theta_full 25.00
_diffrn_reflns_theta_max 25.00
_diffrn_reflns_theta_min 0.93
_diffrn_standards_number 0
_exptl_absorpt_coefficient_mu 2.573
_exptl_absorpt_correction_T_max 0.7829
_exptl_absorpt_correction_T_min 0.5124
_exptl_absorpt_correction_type multi-scan
_exptl_absorpt_process_details SADABS
_exptl_crystal_density_diffrn 1.564
_exptl_crystal_density_method 'not measured'
_exptl_crystal_F_000 1508
_exptl_crystal_size_max 0.30
_exptl_crystal_size_mid 0.20
_exptl_crystal_size_min 0.10
_refine_diff_density_max 6.698
_refine_diff_density_min -3.940
_refine_diff_density_rms 0.312
_refine_ls_extinction_method none
_refine_ls_goodness_of_fit_ref 1.062
_refine_ls_hydrogen_treatment mixed
_refine_ls_matrix_type full
_refine_ls_number_parameters 766
_refine_ls_number_reflns 11043
_refine_ls_number_restraints 42
_refine_ls_restrained_S_all 1.064
_refine_ls_R_factor_all 0.0634
_refine_ls_R_factor_gt 0.0608
_refine_ls_shift/su_max 0.002
_refine_ls_shift/su_mean 0.000
_refine_ls_structure_factor_coef Fsqd
_refine_ls_weighting_details 'calc w=1/[\s^2^(Fo^2^)+(0.1562P)^2^+1.0317P] where P=(Fo^2^+2Fc^2^)/3'
_refine_ls_weighting_scheme calc
_refine_ls_wR_factor_gt 0.1721
_refine_ls_wR_factor_ref 0.1805
_reflns_number_gt 10474
_reflns_number_total 11043
_reflns_threshold_expression >2sigma(I)
_cod_data_source_file c7dt03145a2.cif
_cod_data_source_block mo_130629e_0m
_cod_depositor_comments
;
The following automatic conversions were performed:

'_symmetry_cell_setting' value 'Triclinic' changed to 'triclinic'
according to
/home/data/users/saulius/crontab/automatic-downloads/rss-feeds/RSC/lib/dictionaries/cif_core.dic
dictionary named 'cif_core.dic' version 2.4.2 from 2011-04-26.

'_exptl_absorpt_correction_type' value 'MULTI-SCAN' changed to
'multi-scan' according to
/home/data/users/saulius/crontab/automatic-downloads/rss-feeds/RSC/lib/dictionaries/cif_core.dic
dictionary named 'cif_core.dic' version 2.4.2 from 2011-04-26.

Automatic conversion script
Id: cif_fix_values 4973 2017-02-22 13:04:09Z antanas 
;
_cod_original_cell_volume 3188.5(9)
_cod_original_sg_symbol_H-M P-1
_cod_database_code 7044647

loop_
_symmetry_equiv_pos_as_xyz
'x, y, z'
'-x, -y, -z'

loop_
_atom_site_label
_atom_site_type_symbol
_atom_site_fract_x
_atom_site_fract_y
_atom_site_fract_z
_atom_site_U_iso_or_equiv
_atom_site_adp_type
_atom_site_occupancy
_atom_site_symmetry_multiplicity
_atom_site_calc_flag
_atom_site_refinement_flags
Os1 Os 0.838138(16) -0.028120(13) 0.732861(8) 0.01086(13) Uani 1 1 d .
Fe1 Fe 1.15190(7) 0.29947(6) 0.92645(3) 0.01394(19) Uani 1 1 d .
P1 P 0.66472(13) -0.11596(11) 0.78031(6) 0.0127(3) Uani 1 1 d .
P3 P 0.82836(12) 0.30242(10) 0.75629(6) 0.0121(3) Uani 1 1 d .
P2 P 0.75229(13) -0.11172(11) 0.63484(6) 0.0117(3) Uani 1 1 d .
S2 S 0.98651(14) -0.26426(11) 0.84271(7) 0.0214(3) Uani 1 1 d .
S1 S 1.24748(13) 0.20422(11) 0.69591(7) 0.0209(3) Uani 1 1 d .
Cl2S Cl 0.09619(17) 0.44296(15) 0.56870(8) 0.0394(4) Uani 1 1 d .
Cl4S Cl 0.42837(16) 0.78242(16) 0.96066(8) 0.0410(4) Uani 1 1 d .
Cl1S Cl 0.36237(17) 0.46553(16) 0.60356(9) 0.0453(5) Uani 1 1 d .
O1 O 0.9239(4) 0.0742(3) 0.81871(18) 0.0116(8) Uani 1 1 d .
Cl3S Cl 0.1959(2) 0.60368(16) 0.90639(13) 0.0699(8) Uani 1 1 d .
C125 C 0.3842(6) -0.0069(6) 0.7210(3) 0.0241(14) Uani 1 1 d .
H12A H 0.3771 0.0452 0.6972 0.029 Uiso 1 1 calc R
C2 C 0.8484(5) 0.1824(4) 0.7659(3) 0.0133(11) Uani 1 1 d .
C121 C 0.5081(5) -0.1035(4) 0.7619(3) 0.0141(11) Uani 1 1 d .
N2 N 0.9164(5) -0.1352(4) 0.7680(2) 0.0182(10) Uani 1 1 d .
C3 C 0.9156(5) 0.1646(4) 0.8204(2) 0.0134(11) Uani 1 1 d .
C336 C 1.0871(6) 0.3802(5) 0.7503(3) 0.0186(12) Uani 1 1 d .
H33A H 1.0833 0.3117 0.7559 0.022 Uiso 1 1 calc R
C311 C 0.7522(5) 0.3379(4) 0.8165(2) 0.0153(11) Uani 1 1 d .
N1 N 1.0162(4) 0.0482(4) 0.7100(2) 0.0137(9) Uani 1 1 d U
C321 C 0.7272(5) 0.2852(4) 0.6830(3) 0.0157(11) Uani 1 1 d .
C331 C 0.9784(5) 0.4049(4) 0.7513(2) 0.0145(11) Uani 1 1 d .
C236 C 0.7874(5) -0.0929(5) 0.5133(3) 0.0185(11) Uani 1 1 d .
H23A H 0.7420 -0.1672 0.5059 0.022 Uiso 1 1 calc R
C232 C 0.8798(6) 0.0702(5) 0.5825(3) 0.0213(12) Uani 1 1 d .
H23B H 0.8986 0.1087 0.6226 0.026 Uiso 1 1 calc R
C233 C 0.9201(5) 0.1231(5) 0.5339(3) 0.0215(12) Uani 1 1 d .
H23C H 0.9650 0.1975 0.5410 0.026 Uiso 1 1 calc R
C221 C 0.5804(5) -0.1434(4) 0.6100(2) 0.0151(11) Uani 1 1 d U
C226 C 0.5388(6) -0.0721(4) 0.5813(3) 0.0196(12) Uani 1 1 d .
H22A H 0.6004 -0.0111 0.5709 0.024 Uiso 1 1 calc R
C231 C 0.8130(5) -0.0379(4) 0.5727(3) 0.0155(11) Uani 1 1 d .
C15 C 0.9470(5) -0.1882(4) 0.7987(3) 0.0160(11) Uani 1 1 d .
C131 C 0.6247(5) -0.2586(4) 0.7825(2) 0.0145(10) Uani 1 1 d .
C1 C 0.7955(5) 0.0939(4) 0.7195(2) 0.0130(11) Uani 1 1 d U
H1A H 0.7411 0.0936 0.6832 0.016 Uiso 1 1 calc R
C111 C 0.7040(5) -0.0670(4) 0.8636(2) 0.0160(11) Uani 1 1 d .
C116 C 0.7894(6) -0.0973(5) 0.9016(3) 0.0186(12) Uani 1 1 d .
H11A H 0.8300 -0.1395 0.8843 0.022 Uiso 1 1 calc R
C4 C 0.9663(5) 0.2326(5) 0.8802(3) 0.0163(12) Uani 1 1 d .
C312 C 0.6535(6) 0.2549(5) 0.8322(3) 0.0213(12) Uani 1 1 d .
H31A H 0.6290 0.1852 0.8114 0.026 Uiso 1 1 calc R
C112 C 0.6484(5) -0.0014(4) 0.8906(3) 0.0193(11) Uani 1 1 d .
H11B H 0.5918 0.0213 0.8657 0.023 Uiso 1 1 calc R
C211 C 0.7777(6) -0.2336(4) 0.6116(2) 0.0172(11) Uani 1 1 d .
C326 C 0.7848(6) 0.2974(5) 0.6307(3) 0.0214(12) Uani 1 1 d .
H32A H 0.8746 0.3150 0.6348 0.026 Uiso 1 1 calc R
C212 C 0.6851(7) -0.3276(5) 0.5786(3) 0.0236(13) Uani 1 1 d .
H21A H 0.6008 -0.3317 0.5642 0.028 Uiso 1 1 calc R
C332 C 0.9857(6) 0.5076(4) 0.7426(3) 0.0212(12) Uani 1 1 d .
H33B H 0.9123 0.5251 0.7420 0.025 Uiso 1 1 calc R
C136 C 0.6493(5) -0.3194(4) 0.7364(3) 0.0174(11) Uani 1 1 d U
H13A H 0.6905 -0.2874 0.7050 0.021 Uiso 1 1 calc R
C132 C 0.5688(5) -0.3070(4) 0.8296(3) 0.0205(12) Uani 1 1 d .
H13B H 0.5535 -0.2660 0.8620 0.025 Uiso 1 1 calc R
C5 C 1.0060(6) 0.3450(5) 0.8984(3) 0.0192(12) Uani 1 1 d .
H5A H 1.0079 0.3976 0.8701 0.023 Uiso 1 1 calc R
C6 C 1.0385(5) 0.3674(5) 0.9626(3) 0.0199(12) Uani 1 1 d U
H6A H 1.0698 0.4391 0.9876 0.024 Uiso 1 1 calc R
C14 C 1.1129(5) 0.1131(4) 0.7045(2) 0.0160(11) Uani 1 1 d .
C223 C 0.3574(6) -0.2501(5) 0.6106(3) 0.0221(12) Uani 1 1 d .
H22B H 0.2950 -0.3113 0.6203 0.026 Uiso 1 1 calc R
C316 C 0.7891(5) 0.4403(4) 0.8475(3) 0.0189(12) Uani 1 1 d .
H31B H 0.8563 0.4968 0.8366 0.023 Uiso 1 1 calc R
C135 C 0.6137(5) -0.4278(5) 0.7363(3) 0.0224(13) Uani 1 1 d .
H13C H 0.6284 -0.4695 0.7039 0.027 Uiso 1 1 calc R
C234 C 0.8951(5) 0.0684(5) 0.4759(3) 0.0220(12) Uani 1 1 d .
H23D H 0.9240 0.1049 0.4433 0.026 Uiso 1 1 calc R
C124 C 0.2822(6) -0.0641(5) 0.7479(3) 0.0243(14) Uani 1 1 d .
H12B H 0.2064 -0.0496 0.7440 0.029 Uiso 1 1 calc R
C8 C 0.9806(5) 0.1893(5) 0.9353(3) 0.0207(12) Uani 1 1 d .
H8A H 0.9630 0.1132 0.9375 0.025 Uiso 1 1 calc R
C222 C 0.4868(5) -0.2324(4) 0.6249(3) 0.0197(12) Uani 1 1 d .
H22C H 0.5123 -0.2812 0.6450 0.024 Uiso 1 1 calc R
C315 C 0.7274(6) 0.4595(5) 0.8940(3) 0.0226(13) Uani 1 1 d .
H31C H 0.7530 0.5286 0.9158 0.027 Uiso 1 1 calc R
C114 C 0.7590(7) -0.0018(5) 0.9916(3) 0.0280(14) Uani 1 1 d .
H11C H 0.7767 0.0194 1.0347 0.034 Uiso 1 1 calc R
C216 C 0.9011(6) -0.2298(5) 0.6298(3) 0.0206(12) Uani 1 1 d .
H21B H 0.9656 -0.1660 0.6516 0.025 Uiso 1 1 calc R
C133 C 0.5355(6) -0.4140(5) 0.8295(3) 0.0253(13) Uani 1 1 d .
H13D H 0.4974 -0.4459 0.8617 0.030 Uiso 1 1 calc R
C335 C 1.1997(6) 0.4554(5) 0.7410(3) 0.0258(13) Uani 1 1 d .
H33C H 1.2729 0.4381 0.7397 0.031 Uiso 1 1 calc R
C7 C 1.0251(5) 0.2717(5) 0.9862(3) 0.0213(12) Uani 1 1 d U
H7A H 1.0436 0.2642 1.0303 0.026 Uiso 1 1 calc R
C122 C 0.4038(6) -0.1633(5) 0.7876(3) 0.0229(12) Uani 1 1 d .
H12C H 0.4095 -0.2175 0.8097 0.027 Uiso 1 1 calc R
C115 C 0.8142(6) -0.0648(5) 0.9649(3) 0.0226(12) Uani 1 1 d .
H11D H 0.8707 -0.0867 0.9904 0.027 Uiso 1 1 calc R
C225 C 0.4096(6) -0.0886(5) 0.5677(3) 0.0251(13) Uani 1 1 d .
H22D H 0.3835 -0.0389 0.5489 0.030 Uiso 1 1 calc R
C126 C 0.4974(6) -0.0264(4) 0.7290(3) 0.0195(12) Uani 1 1 d .
H12D H 0.5676 0.0141 0.7115 0.023 Uiso 1 1 calc R
C13 C 1.3031(5) 0.3825(5) 0.8869(3) 0.0236(13) Uani 1 1 d .
H13E H 1.3026 0.4340 0.8582 0.028 Uiso 1 1 calc R
C322 C 0.5944(6) 0.2583(5) 0.6759(3) 0.0219(12) Uani 1 1 d .
H32B H 0.5535 0.2490 0.7106 0.026 Uiso 1 1 calc R
C224 C 0.3193(6) -0.1782(5) 0.5819(3) 0.0248(14) Uani 1 1 d .
H22E H 0.2308 -0.1906 0.5721 0.030 Uiso 1 1 calc R
C134 C 0.5570(5) -0.4749(5) 0.7829(3) 0.0236(13) Uani 1 1 d .
H13F H 0.5333 -0.5486 0.7827 0.028 Uiso 1 1 calc R
C235 C 0.8280(6) -0.0396(5) 0.4648(3) 0.0207(12) Uani 1 1 d .
H23E H 0.8096 -0.0774 0.4245 0.025 Uiso 1 1 calc R
C12 C 1.2683(5) 0.2721(5) 0.8696(3) 0.0230(12) Uani 1 1 d .
H12E H 1.2397 0.2326 0.8268 0.028 Uiso 1 1 calc R
C333 C 1.0995(6) 0.5808(5) 0.7351(3) 0.0256(13) Uani 1 1 d .
H33D H 1.1056 0.6502 0.7307 0.031 Uiso 1 1 calc R
C334 C 1.2067(6) 0.5553(5) 0.7338(3) 0.0265(13) Uani 1 1 d .
H33E H 1.2848 0.6070 0.7279 0.032 Uiso 1 1 calc R
C123 C 0.2929(6) -0.1429(5) 0.7806(3) 0.0282(14) Uani 1 1 d .
H12F H 0.2229 -0.1831 0.7983 0.034 Uiso 1 1 calc R
C314 C 0.6279(6) 0.3763(5) 0.9083(3) 0.0299(14) Uani 1 1 d .
H31D H 0.5837 0.3895 0.9394 0.036 Uiso 1 1 calc R
C113 C 0.6770(6) 0.0296(5) 0.9538(3) 0.0265(13) Uani 1 1 d .
H11E H 0.6393 0.0736 0.9716 0.032 Uiso 1 1 calc R
C325 C 0.7120(6) 0.2841(5) 0.5737(3) 0.0258(13) Uani 1 1 d .
H32C H 0.7517 0.2939 0.5387 0.031 Uiso 1 1 calc R
C324 C 0.5801(6) 0.2561(6) 0.5675(3) 0.0307(14) Uani 1 1 d .
H32D H 0.5292 0.2444 0.5280 0.037 Uiso 1 1 calc R
C10 C 1.3240(6) 0.3116(5) 0.9749(3) 0.0273(13) Uani 1 1 d U
H10A H 1.3419 0.3048 1.0191 0.033 Uiso 1 1 calc R
C213 C 0.7169(7) -0.4170(5) 0.5665(3) 0.0326(16) Uani 1 1 d .
H21C H 0.6537 -0.4815 0.5447 0.039 Uiso 1 1 calc R
C11 C 1.2823(6) 0.2283(5) 0.9243(3) 0.0267(13) Uani 1 1 d .
H11F H 1.2649 0.1523 0.9268 0.032 Uiso 1 1 calc R
C323 C 0.5235(6) 0.2454(6) 0.6184(3) 0.0303(14) Uani 1 1 d .
H32E H 0.4339 0.2288 0.6139 0.036 Uiso 1 1 calc R
C313 C 0.5914(6) 0.2743(5) 0.8783(3) 0.0275(14) Uani 1 1 d .
H31E H 0.5241 0.2181 0.8894 0.033 Uiso 1 1 calc R
C2S C 0.2604(6) 0.7305(5) 0.9486(4) 0.0360(16) Uani 1 1 d .
H2SA H 0.2320 0.7283 0.9887 0.043 Uiso 1 1 calc R
H2SB H 0.2279 0.7773 0.9265 0.043 Uiso 1 1 calc R
C215 C 0.9322(7) -0.3160(6) 0.6171(3) 0.0302(14) Uani 1 1 d .
H21D H 1.0177 -0.3110 0.6295 0.036 Uiso 1 1 calc R
C214 C 0.8391(8) -0.4099(6) 0.5864(3) 0.0377(17) Uani 1 1 d .
H21E H 0.8601 -0.4701 0.5791 0.045 Uiso 1 1 calc R
C1S C 0.2031(6) 0.3765(5) 0.5792(3) 0.0332(15) Uani 1 1 d .
H1SA H 0.1784 0.3291 0.6100 0.040 Uiso 1 1 calc R
H1SB H 0.1961 0.3326 0.5401 0.040 Uiso 1 1 calc R
C9 C 1.3359(5) 0.4065(5) 0.9511(3) 0.0285(14) Uani 1 1 d .
H9A H 1.3638 0.4781 0.9758 0.034 Uiso 1 1 calc R

loop_
_atom_site_aniso_label
_atom_site_aniso_U_11
_atom_site_aniso_U_22
_atom_site_aniso_U_33
_atom_site_aniso_U_23
_atom_site_aniso_U_13
_atom_site_aniso_U_12
Os1 0.00991(17) 0.01558(17) 0.00530(17) 0.00219(10) -0.00297(10) 0.00418(11)
Fe1 0.0112(4) 0.0205(4) 0.0063(4) 0.0012(3) -0.0048(3) 0.0041(3)
P1 0.0117(7) 0.0168(7) 0.0079(7) 0.0033(5) -0.0017(5) 0.0044(5)
P3 0.0106(6) 0.0161(6) 0.0070(6) 0.0004(5) -0.0035(5) 0.0041(5)
P2 0.0116(7) 0.0164(7) 0.0049(6) 0.0008(5) -0.0027(5) 0.0043(5)
S2 0.0241(7) 0.0286(7) 0.0170(7) 0.0124(6) 0.0020(6) 0.0147(6)
S1 0.0150(7) 0.0258(7) 0.0182(7) 0.0036(5) 0.0032(6) 0.0036(6)
Cl2S 0.0357(9) 0.0494(10) 0.0303(9) 0.0032(7) 0.0020(7) 0.0151(8)
Cl4S 0.0290(9) 0.0566(11) 0.0311(9) -0.0071(8) 0.0083(7) 0.0116(8)
Cl1S 0.0277(9) 0.0515(11) 0.0409(11) 0.0031(8) -0.0047(8) 0.0016(8)
O1 0.0091(18) 0.0162(19) 0.0067(19) -0.0003(14) -0.0055(15) 0.0045(15)
Cl3S 0.0757(15) 0.0307(10) 0.0803(18) -0.0151(10) -0.0343(13) 0.0161(10)
C125 0.017(3) 0.030(3) 0.026(4) 0.005(3) 0.002(3) 0.011(3)
C2 0.012(3) 0.016(3) 0.010(3) 0.001(2) -0.003(2) 0.005(2)
C121 0.006(2) 0.021(3) 0.012(3) -0.004(2) -0.001(2) 0.004(2)
N2 0.021(2) 0.022(2) 0.011(2) 0.0056(19) 0.002(2) 0.007(2)
C3 0.011(2) 0.018(3) 0.007(3) 0.002(2) 0.003(2) 0.000(2)
C336 0.015(3) 0.022(3) 0.015(3) 0.001(2) -0.002(2) 0.006(2)
C311 0.015(3) 0.028(3) 0.006(2) 0.003(2) -0.001(2) 0.012(2)
N1 0.0038(19) 0.023(2) 0.012(2) 0.0008(17) -0.0013(16) 0.0038(17)
C321 0.017(3) 0.018(3) 0.013(3) 0.003(2) -0.002(2) 0.008(2)
C331 0.014(3) 0.018(3) 0.005(2) -0.0013(19) -0.005(2) 0.001(2)
C236 0.019(3) 0.030(3) 0.007(3) 0.003(2) -0.005(2) 0.012(2)
C232 0.017(3) 0.030(3) 0.018(3) 0.007(2) 0.001(2) 0.009(2)
C233 0.015(3) 0.030(3) 0.020(3) 0.013(2) 0.003(2) 0.007(2)
C221 0.012(2) 0.021(2) 0.008(2) -0.0024(18) -0.0049(19) 0.0050(19)
C226 0.021(3) 0.023(3) 0.010(3) -0.001(2) 0.000(2) 0.005(2)
C231 0.014(3) 0.025(3) 0.011(3) 0.008(2) 0.002(2) 0.010(2)
C15 0.012(2) 0.022(3) 0.016(3) 0.002(2) 0.003(2) 0.009(2)
C131 0.013(2) 0.017(2) 0.008(2) 0.0042(19) -0.005(2) 0.000(2)
C1 0.012(2) 0.022(2) 0.007(2) 0.0050(19) -0.0002(19) 0.0086(19)
C111 0.013(3) 0.021(3) 0.010(3) 0.005(2) 0.000(2) 0.003(2)
C116 0.020(3) 0.025(3) 0.011(3) 0.006(2) 0.002(2) 0.007(2)
C4 0.011(3) 0.025(3) 0.008(3) -0.002(2) -0.005(2) 0.005(2)
C312 0.018(3) 0.028(3) 0.015(3) 0.003(2) -0.002(2) 0.008(2)
C112 0.018(3) 0.019(3) 0.017(3) 0.000(2) -0.001(2) 0.005(2)
C211 0.026(3) 0.019(3) 0.007(3) 0.002(2) 0.002(2) 0.009(2)
C326 0.016(3) 0.031(3) 0.015(3) 0.005(2) 0.001(2) 0.007(2)
C212 0.035(3) 0.021(3) 0.016(3) 0.003(2) 0.009(3) 0.010(3)
C332 0.030(3) 0.022(3) 0.010(3) 0.000(2) -0.002(2) 0.010(2)
C136 0.011(2) 0.025(2) 0.014(2) 0.005(2) -0.0061(19) 0.0069(19)
C132 0.018(3) 0.024(3) 0.014(3) 0.004(2) 0.000(2) 0.003(2)
C5 0.020(3) 0.022(3) 0.011(3) -0.004(2) -0.006(2) 0.009(2)
C6 0.014(2) 0.029(3) 0.012(2) -0.005(2) -0.006(2) 0.007(2)
C14 0.018(3) 0.020(3) 0.008(3) -0.001(2) -0.006(2) 0.010(2)
C223 0.016(3) 0.028(3) 0.015(3) 0.002(2) -0.004(2) 0.002(2)
C316 0.014(3) 0.024(3) 0.016(3) -0.001(2) -0.006(2) 0.008(2)
C135 0.014(3) 0.022(3) 0.023(3) -0.001(2) -0.013(2) 0.005(2)
C234 0.013(3) 0.042(3) 0.017(3) 0.018(3) 0.004(2) 0.014(2)
C124 0.012(3) 0.029(3) 0.029(4) -0.001(3) -0.002(3) 0.009(2)
C8 0.012(3) 0.027(3) 0.017(3) 0.002(2) 0.000(2) 0.000(2)
C222 0.017(3) 0.024(3) 0.013(3) 0.002(2) -0.007(2) 0.005(2)
C315 0.024(3) 0.033(3) 0.011(3) -0.005(2) -0.009(2) 0.018(3)
C114 0.040(4) 0.025(3) 0.008(3) 0.002(2) 0.004(3) 0.001(3)
C216 0.026(3) 0.030(3) 0.009(3) 0.008(2) 0.003(2) 0.014(3)
C133 0.017(3) 0.027(3) 0.027(3) 0.016(3) -0.002(2) 0.003(2)
C335 0.019(3) 0.035(3) 0.019(3) 0.004(2) 0.000(2) 0.006(3)
C7 0.017(2) 0.032(3) 0.009(2) 0.000(2) -0.003(2) 0.005(2)
C122 0.024(3) 0.021(3) 0.019(3) 0.003(2) 0.000(3) 0.004(2)
C115 0.025(3) 0.024(3) 0.011(3) 0.007(2) -0.004(2) 0.002(2)
C225 0.028(3) 0.034(3) 0.014(3) 0.006(2) -0.002(3) 0.015(3)
C126 0.018(3) 0.024(3) 0.015(3) 0.005(2) 0.003(2) 0.007(2)
C13 0.012(3) 0.037(3) 0.020(3) 0.015(3) 0.000(2) 0.007(2)
C322 0.018(3) 0.034(3) 0.012(3) 0.002(2) -0.002(2) 0.010(2)
C224 0.010(3) 0.043(4) 0.019(3) 0.003(3) -0.005(2) 0.010(3)
C134 0.014(3) 0.023(3) 0.031(3) 0.010(2) -0.006(2) 0.006(2)
C235 0.021(3) 0.038(3) 0.007(3) 0.006(2) -0.001(2) 0.016(3)
C12 0.014(3) 0.040(3) 0.016(3) 0.004(2) 0.003(2) 0.012(3)
C333 0.030(3) 0.024(3) 0.017(3) 0.006(2) 0.000(3) 0.005(3)
C334 0.023(3) 0.029(3) 0.016(3) 0.004(2) 0.001(2) -0.003(2)
C123 0.019(3) 0.030(3) 0.031(4) 0.004(3) 0.007(3) 0.004(3)
C314 0.034(4) 0.047(4) 0.013(3) 0.001(3) 0.003(3) 0.022(3)
C113 0.029(3) 0.030(3) 0.019(3) 0.000(2) 0.009(3) 0.009(3)
C325 0.024(3) 0.033(3) 0.014(3) -0.001(2) 0.002(2) 0.004(3)
C324 0.029(3) 0.049(4) 0.015(3) 0.006(3) -0.009(3) 0.018(3)
C10 0.016(3) 0.047(3) 0.017(3) 0.008(2) -0.003(2) 0.012(2)
C213 0.043(4) 0.023(3) 0.029(4) -0.003(3) 0.010(3) 0.010(3)
C11 0.024(3) 0.037(3) 0.026(3) 0.013(3) 0.007(3) 0.017(3)
C323 0.020(3) 0.051(4) 0.020(3) 0.008(3) -0.005(3) 0.016(3)
C313 0.030(3) 0.037(4) 0.017(3) 0.011(3) 0.010(3) 0.010(3)
C2S 0.030(4) 0.030(3) 0.034(4) -0.009(3) -0.012(3) 0.006(3)
C215 0.038(4) 0.046(4) 0.017(3) 0.007(3) 0.004(3) 0.029(3)
C214 0.060(5) 0.032(4) 0.035(4) 0.009(3) 0.017(4) 0.030(3)
C1S 0.027(3) 0.037(4) 0.026(4) 0.004(3) -0.006(3) 0.004(3)
C9 0.009(3) 0.036(3) 0.029(4) -0.006(3) -0.002(2) 0.000(2)

loop_
_atom_type_symbol
_atom_type_description
_atom_type_scat_dispersion_real
_atom_type_scat_dispersion_imag
_atom_type_scat_source
C C 0.0033 0.0016 'International Tables Vol C Tables 4.2.6.8 and 6.1.1.4'
H H 0.0000 0.0000 'International Tables Vol C Tables 4.2.6.8 and 6.1.1.4'
N N 0.0061 0.0033 'International Tables Vol C Tables 4.2.6.8 and 6.1.1.4'
O O 0.0106 0.0060 'International Tables Vol C Tables 4.2.6.8 and 6.1.1.4'
P P 0.1023 0.0942 'International Tables Vol C Tables 4.2.6.8 and 6.1.1.4'
S S 0.1246 0.1234 'International Tables Vol C Tables 4.2.6.8 and 6.1.1.4'
Cl Cl 0.1484 0.1585 'International Tables Vol C Tables 4.2.6.8 and 6.1.1.4'
Fe Fe 0.3463 0.8444 'International Tables Vol C Tables 4.2.6.8 and 6.1.1.4'
Os Os -1.2165 7.6030 'International Tables Vol C Tables 4.2.6.8 and 6.1.1.4'

loop_
_geom_angle_atom_site_label_1
_geom_angle_atom_site_label_2
_geom_angle_atom_site_label_3
_geom_angle
C1 Os1 N1 89.5(2)
C1 Os1 N2 165.3(2)
N1 Os1 N2 86.05(18)
C1 Os1 O1 77.80(19)
N1 Os1 O1 83.62(17)
N2 Os1 O1 87.75(17)
C1 Os1 P2 93.75(16)
N1 Os1 P2 91.98(13)
N2 Os1 P2 100.42(14)
O1 Os1 P2 170.46(11)
C1 Os1 P1 97.55(16)
N1 Os1 P1 166.67(14)
N2 Os1 P1 84.31(13)
O1 Os1 P1 86.82(11)
P2 Os1 P1 98.81(5)
C5 Fe1 C8 69.1(3)
C5 Fe1 C9 121.1(3)
C8 Fe1 C9 158.9(3)
C5 Fe1 C10 157.2(3)
C8 Fe1 C10 123.1(3)
C9 Fe1 C10 40.8(3)
C5 Fe1 C4 41.6(2)
C8 Fe1 C4 41.0(2)
C9 Fe1 C4 158.2(3)
C10 Fe1 C4 159.7(3)
C5 Fe1 C6 40.3(2)
C8 Fe1 C6 68.3(2)
C9 Fe1 C6 106.6(2)
C10 Fe1 C6 122.0(2)
C4 Fe1 C6 68.6(2)
C5 Fe1 C13 107.2(3)
C8 Fe1 C13 159.9(3)
C9 Fe1 C13 40.1(3)
C10 Fe1 C13 68.0(2)
C4 Fe1 C13 123.2(2)
C6 Fe1 C13 122.5(3)
C5 Fe1 C7 68.8(2)
C8 Fe1 C7 40.7(2)
C9 Fe1 C7 122.1(3)
C10 Fe1 C7 106.9(2)
C4 Fe1 C7 69.0(2)
C6 Fe1 C7 40.8(2)
C13 Fe1 C7 158.1(3)
C5 Fe1 C12 123.5(2)
C8 Fe1 C12 123.9(3)
C9 Fe1 C12 68.2(2)
C10 Fe1 C12 68.3(2)
C4 Fe1 C12 108.2(2)
C6 Fe1 C12 158.9(3)
C13 Fe1 C12 40.6(3)
C7 Fe1 C12 159.4(3)
C5 Fe1 C11 160.4(2)
C8 Fe1 C11 108.5(3)
C9 Fe1 C11 68.3(3)
C10 Fe1 C11 40.6(3)
C4 Fe1 C11 123.8(3)
C6 Fe1 C11 158.5(2)
C13 Fe1 C11 68.0(3)
C7 Fe1 C11 122.9(3)
C12 Fe1 C11 40.5(2)
C121 P1 C111 99.5(2)
C121 P1 C131 104.9(2)
C111 P1 C131 99.4(2)
C121 P1 Os1 121.88(19)
C111 P1 Os1 110.41(18)
C131 P1 Os1 117.11(18)
C2 P3 C331 111.0(3)
C2 P3 C321 109.2(3)
C331 P3 C321 104.4(3)
C2 P3 C311 110.0(3)
C331 P3 C311 113.3(3)
C321 P3 C311 108.8(2)
C221 P2 C211 105.8(3)
C221 P2 C231 98.7(2)
C211 P2 C231 99.1(2)
C221 P2 Os1 116.22(17)
C211 P2 Os1 117.24(19)
C231 P2 Os1 116.85(19)
C3 O1 Os1 114.4(3)
C124 C125 C126 119.8(7)
C1 C2 C3 113.6(5)
C1 C2 P3 121.6(4)
C3 C2 P3 124.7(4)
C126 C121 C122 119.3(5)
C126 C121 P1 119.9(4)
C122 C121 P1 120.3(5)
C15 N2 Os1 164.0(4)
O1 C3 C2 116.4(5)
O1 C3 C4 114.8(5)
C2 C3 C4 128.5(5)
C335 C336 C331 120.0(6)
C312 C311 C316 120.2(5)
C312 C311 P3 115.8(4)
C316 C311 P3 124.0(4)
C14 N1 Os1 162.8(4)
C322 C321 C326 118.9(5)
C322 C321 P3 123.0(4)
C326 C321 P3 118.1(4)
C336 C331 C332 119.3(5)
C336 C331 P3 119.3(4)
C332 C331 P3 121.1(4)
C235 C236 C231 120.7(6)
C231 C232 C233 120.5(6)
C234 C233 C232 120.4(6)
C222 C221 C226 117.8(5)
C222 C221 P2 121.6(4)
C226 C221 P2 120.2(4)
C225 C226 C221 121.6(5)
C232 C231 C236 118.6(5)
C232 C231 P2 122.4(4)
C236 C231 P2 118.9(4)
N2 C15 S2 178.4(5)
C136 C131 C132 118.8(5)
C136 C131 P1 119.9(4)
C132 C131 P1 121.3(4)
C2 C1 Os1 117.4(4)
C116 C111 C112 118.8(5)
C116 C111 P1 119.4(4)
C112 C111 P1 121.8(4)
C115 C116 C111 119.5(5)
C8 C4 C5 106.5(5)
C8 C4 C3 121.0(5)
C5 C4 C3 132.4(5)
C8 C4 Fe1 69.1(3)
C5 C4 Fe1 68.4(3)
C3 C4 Fe1 128.6(4)
C313 C312 C311 119.7(6)
C113 C112 C111 119.5(5)
C216 C211 C212 118.1(5)
C216 C211 P2 115.7(4)
C212 C211 P2 126.2(5)
C325 C326 C321 120.4(5)
C211 C212 C213 120.0(6)
C333 C332 C331 119.1(6)
C131 C136 C135 120.1(6)
C133 C132 C131 120.6(6)
C6 C5 C4 108.3(5)
C6 C5 Fe1 70.9(3)
C4 C5 Fe1 70.0(3)
C5 C6 C7 108.9(5)
C5 C6 Fe1 68.8(3)
C7 C6 Fe1 69.7(3)
N1 C14 S1 179.3(5)
C222 C223 C224 119.9(6)
C315 C316 C311 120.0(5)
C134 C135 C136 120.5(6)
C233 C234 C235 120.3(5)
C125 C124 C123 119.2(6)
C7 C8 C4 109.1(5)
C7 C8 Fe1 70.3(3)
C4 C8 Fe1 69.9(3)
C223 C222 C221 120.9(5)
C314 C315 C316 119.1(5)
C115 C114 C113 118.3(5)
C215 C216 C211 121.7(6)
C134 C133 C132 120.5(6)
C334 C335 C336 120.4(6)
C8 C7 C6 107.1(5)
C8 C7 Fe1 69.0(3)
C6 C7 Fe1 69.6(3)
C123 C122 C121 119.9(6)
C114 C115 C116 122.0(6)
C224 C225 C226 119.4(6)
C121 C126 C125 120.9(6)
C9 C13 C12 108.6(5)
C9 C13 Fe1 69.3(3)
C12 C13 Fe1 69.9(3)
C323 C322 C321 119.6(6)
C225 C224 C223 120.5(5)
C133 C134 C135 119.4(5)
C234 C235 C236 119.5(5)
C13 C12 C11 107.5(5)
C13 C12 Fe1 69.5(3)
C11 C12 Fe1 69.8(3)
C332 C333 C334 121.1(6)
C335 C334 C333 120.0(5)
C122 C123 C124 120.9(6)
C315 C314 C313 121.4(6)
C114 C113 C112 121.9(6)
C326 C325 C324 119.9(6)
C323 C324 C325 119.9(6)
C11 C10 C9 107.7(6)
C11 C10 Fe1 70.2(3)
C9 C10 Fe1 69.2(3)
C214 C213 C212 119.6(6)
C10 C11 C12 107.9(6)
C10 C11 Fe1 69.2(3)
C12 C11 Fe1 69.6(3)
C324 C323 C322 121.2(6)
C312 C313 C314 119.6(6)
Cl3S C2S Cl4S 111.5(4)
C216 C215 C214 119.8(6)
C213 C214 C215 120.6(6)
Cl1S C1S Cl2S 111.6(4)
C13 C9 C10 108.3(6)
C13 C9 Fe1 70.5(3)
C10 C9 Fe1 69.9(3)

loop_
_geom_bond_atom_site_label_1
_geom_bond_atom_site_label_2
_geom_bond_distance
Os1 C1 1.951(5)
Os1 N1 2.075(4)
Os1 N2 2.138(5)
Os1 O1 2.142(4)
Os1 P2 2.2773(14)
Os1 P1 2.3547(14)
Fe1 C5 2.025(6)
Fe1 C8 2.037(6)
Fe1 C9 2.037(6)
Fe1 C10 2.047(6)
Fe1 C4 2.048(6)
Fe1 C6 2.053(6)
Fe1 C13 2.053(6)
Fe1 C7 2.055(6)
Fe1 C12 2.058(6)
Fe1 C11 2.060(6)
P1 C121 1.849(6)
P1 C111 1.850(6)
P1 C131 1.857(5)
P3 C2 1.778(6)
P3 C331 1.803(5)
P3 C321 1.809(6)
P3 C311 1.814(5)
P2 C221 1.836(5)
P2 C211 1.845(6)
P2 C231 1.854(6)
S2 C15 1.637(6)
S1 C14 1.638(6)
Cl2S C1S 1.776(7)
Cl4S C2S 1.753(7)
Cl1S C1S 1.754(7)
O1 C3 1.281(7)
Cl3S C2S 1.747(7)
C125 C124 1.393(11)
C125 C126 1.402(9)
C2 C1 1.406(8)
C2 C3 1.436(8)
C121 C126 1.377(8)
C121 C122 1.406(8)
N2 C15 1.156(7)
C3 C4 1.468(8)
C336 C335 1.379(9)
C336 C331 1.401(8)
C311 C312 1.393(8)
C311 C316 1.398(8)
N1 C14 1.169(7)
C321 C322 1.403(8)
C321 C326 1.405(8)
C331 C332 1.420(8)
C236 C235 1.399(8)
C236 C231 1.400(8)
C232 C231 1.383(8)
C232 C233 1.399(8)
C233 C234 1.371(9)
C221 C222 1.403(8)
C221 C226 1.405(8)
C226 C225 1.389(9)
C131 C136 1.387(8)
C131 C132 1.399(8)
C111 C116 1.406(8)
C111 C112 1.413(8)
C116 C115 1.398(8)
C4 C8 1.430(9)
C4 C5 1.446(8)
C312 C313 1.382(9)
C112 C113 1.392(9)
C211 C216 1.390(8)
C211 C212 1.395(9)
C326 C325 1.377(9)
C212 C213 1.419(9)
C332 C333 1.364(9)
C136 C135 1.398(8)
C132 C133 1.382(8)
C5 C6 1.404(8)
C6 C7 1.430(9)
C223 C222 1.390(8)
C223 C224 1.391(9)
C316 C315 1.386(8)
C135 C134 1.384(9)
C234 C235 1.384(9)
C124 C123 1.395(10)
C8 C7 1.422(8)
C315 C314 1.385(10)
C114 C115 1.379(9)
C114 C113 1.384(10)
C216 C215 1.375(9)
C133 C134 1.379(9)
C335 C334 1.376(9)
C122 C123 1.383(9)
C225 C224 1.385(9)
C13 C9 1.404(9)
C13 C12 1.425(9)
C322 C323 1.378(9)
C12 C11 1.427(9)
C333 C334 1.391(9)
C314 C313 1.385(9)
C325 C324 1.391(9)
C324 C323 1.372(10)
C10 C11 1.425(9)
C10 C9 1.425(10)
C213 C214 1.367(11)
C215 C214 1.380(11)
